data_2242946
loop_
_publ_author_name
'Peloquin, Andrew J.'
'Adas, Sonya K.'
'Iacono, Scott T.'
'Balaich, Gary J.'

_publ_section_title
;
 Crystal structures of a series of 6-aryl-1,3-diphenylfulvenes
;
_journal_coeditor_code HB7824
_journal_issue 6
_journal_name_full 'Acta Crystallographica Section E'
_journal_page_first 838
_journal_page_last 842
_journal_paper_doi 10.1107/S205698901900700X
_journal_volume 75
_journal_year 2019
_chemical_formula_iupac 'C29 H28'
_chemical_formula_moiety 'C29 H28'
_chemical_formula_sum 'C29 H28'
_chemical_formula_weight 376.51
_chemical_name_common 1,3-diphenyl-6-(2,3,4,5,6-pentamethylphenyl)fulvene
_chemical_name_systematic {3-[(2,3,4,5,6-Pentamethylphenyl)methylidene]-4-phenylcyclopenta-1,4-dien-1-yl}benzene
_space_group_crystal_system monoclinic
_space_group_IT_number 15
_space_group_name_Hall '-C 2yc'
_space_group_name_H-M_alt 'C 1 2/c 1'
_symmetry_space_group_name_Hall '-C 2yc'
_symmetry_space_group_name_H-M 'C 1 2/c 1'
_atom_sites_solution_hydrogens geom
_atom_sites_solution_primary dual
_audit_creation_method
;
Olex2 1.2
(compiled 2017.08.10 svn.r3458 for OlexSys, GUI svn.r5381)
;
_cell_angle_alpha 90
_cell_angle_beta 96.192(3)
_cell_angle_gamma 90
_cell_formula_units_Z 8
_cell_length_a 30.987(7)
_cell_length_b 5.8273(14)
_cell_length_c 23.557(6)
_cell_measurement_reflns_used 3475
_cell_measurement_temperature 100(2)
_cell_measurement_theta_max 26.239
_cell_measurement_theta_min 2.296
_cell_volume 4228.9(18)
_computing_cell_refinement
;
SAINT (Bruker, 2017)
;
_computing_data_collection
;
APEX3 (Bruker, 2017)
;
_computing_data_reduction
;
SAINT (Bruker, 2017)
;
_computing_molecular_graphics
;
<i>ORTEP-3 for Windows</i> (Farrugia, 2012) and Mercury (Macrae, <i>et
al.</i>,
2008)
;
_computing_publication_material
;
<i>publCIF</i> (Westrip, 2010)
;
_computing_structure_refinement
;
SHELXL (Sheldrick, 2015<i>b</i>)
;
_computing_structure_solution
;
SHELXT (Sheldrick, 2015<i>a</i>)
;
_diffrn_ambient_temperature 100.15
_diffrn_measured_fraction_theta_full 0.999
_diffrn_measured_fraction_theta_max 0.995
_diffrn_measurement_device_type 'Bruker APEXII CCD'
_diffrn_measurement_method '\f and \w scans'
_diffrn_radiation_type MoK\a
_diffrn_radiation_wavelength 0.71073
_diffrn_reflns_av_R_equivalents 0.0823
_diffrn_reflns_av_unetI/netI 0.0433
_diffrn_reflns_limit_h_max 38
_diffrn_reflns_limit_h_min -38
_diffrn_reflns_limit_k_max 7
_diffrn_reflns_limit_k_min -7
_diffrn_reflns_limit_l_max 29
_diffrn_reflns_limit_l_min -29
_diffrn_reflns_number 37965
_diffrn_reflns_theta_full 25.242
_diffrn_reflns_theta_max 26.533
_diffrn_reflns_theta_min 2.068
_diffrn_standards_number 0
_exptl_absorpt_coefficient_mu 0.066
_exptl_absorpt_correction_T_max 0.7454
_exptl_absorpt_correction_T_min 0.5873
_exptl_absorpt_correction_type multi-scan
_exptl_absorpt_process_details SADABS
_exptl_crystal_colour orange
_exptl_crystal_density_diffrn 1.183
_exptl_crystal_density_method 'not measured'
_exptl_crystal_description needle
_exptl_crystal_F_000 1616
_exptl_crystal_size_max 0.44
_exptl_crystal_size_mid 0.11
_exptl_crystal_size_min 0.1
_refine_diff_density_max 0.235
_refine_diff_density_min -0.223
_refine_ls_extinction_method none
_refine_ls_goodness_of_fit_ref 1.032
_refine_ls_hydrogen_treatment constr
_refine_ls_matrix_type full
_refine_ls_number_parameters 267
_refine_ls_number_reflns 4394
_refine_ls_number_restraints 0
_refine_ls_restrained_S_all 1.032
_refine_ls_R_factor_all 0.0769
_refine_ls_R_factor_gt 0.0501
_refine_ls_shift/su_max 0.001
_refine_ls_shift/su_mean 0.000
_refine_ls_structure_factor_coef Fsqd
_refine_ls_weighting_details 'w=1/[\s^2^(Fo^2^)+(0.0562P)^2^+4.4117P] where P=(Fo^2^+2Fc^2^)/3'
_refine_ls_weighting_scheme calc
_refine_ls_wR_factor_gt 0.1182
_refine_ls_wR_factor_ref 0.1369
_reflns_number_gt 3213
_reflns_number_total 4394
_reflns_threshold_expression 'I > 2\s(I)'
_cod_data_source_file hb7824sup1.cif
_cod_data_source_block IV
_cod_original_cell_volume 4228.9(17)
_cod_database_code 2242946
_shelx_space_group_comment
;
The symmetry employed for this shelxl refinement is uniquely defined
by the following loop, which should always be used as a source of
symmetry information in preference to the above space-group names.
They are only intended as comments.
;

loop_
_space_group_symop_operation_xyz
'x, y, z'
'-x, y, -z+1/2'
'x+1/2, y+1/2, z'
'-x+1/2, y+1/2, -z+1/2'
'-x, -y, -z'
'x, -y, z-1/2'
'-x+1/2, -y+1/2, -z'
'x+1/2, -y+1/2, z-1/2'

loop_
_atom_site_type_symbol
_atom_site_label
_atom_site_fract_x
_atom_site_fract_y
_atom_site_fract_z
_atom_site_U_iso_or_equiv
_atom_site_adp_type
_atom_site_calc_flag
_atom_site_occupancy
C C13 0.59242(5) 0.5116(3) 0.64414(7) 0.0214(4) Uani d 1
C C7 0.55646(5) 0.0887(3) 0.82183(7) 0.0213(4) Uani d 1
C C19 0.67937(5) 0.5436(3) 0.86724(7) 0.0214(4) Uani d 1
C C5 0.61684(5) 0.3893(3) 0.79995(7) 0.0221(4) Uani d 1
C C20 0.67537(6) 0.7194(3) 0.90741(7) 0.0221(4) Uani d 1
C C4 0.62469(6) 0.5125(3) 0.74821(7) 0.0228(4) Uani d 1
H H4 0.646359 0.626148 0.745542 0.027 Uiso calc 1
C C14 0.57411(6) 0.3657(3) 0.60104(7) 0.0242(4) Uani d 1
H H14 0.563145 0.220269 0.610728 0.029 Uiso calc 1
C C12 0.54703(5) 0.1649(3) 0.87570(7) 0.0229(4) Uani d 1
H H12 0.556500 0.312444 0.888929 0.027 Uiso calc 1
C C8 0.54204(5) -0.1290(3) 0.80385(7) 0.0233(4) Uani d 1
H H8 0.548662 -0.185405 0.767949 0.028 Uiso calc 1
C C3 0.59587(5) 0.4381(3) 0.70428(7) 0.0216(4) Uani d 1
C C1 0.57895(5) 0.2366(3) 0.78360(7) 0.0222(4) Uani d 1
C C2 0.56767(5) 0.2650(3) 0.72698(7) 0.0221(4) Uani d 1
H H2 0.544904 0.185041 0.705081 0.026 Uiso calc 1
C C18 0.60730(6) 0.7271(3) 0.62895(7) 0.0241(4) Uani d 1
H H18 0.618881 0.830511 0.657840 0.029 Uiso calc 1
C C6 0.64079(6) 0.3964(3) 0.85109(7) 0.0230(4) Uani d 1
H H6 0.632173 0.297150 0.879814 0.028 Uiso calc 1
C C24 0.71917(6) 0.5018(3) 0.84579(7) 0.0247(4) Uani d 1
C C23 0.75536(6) 0.6403(3) 0.86477(7) 0.0259(4) Uani d 1
C C10 0.50940(6) -0.1886(3) 0.89086(8) 0.0273(4) Uani d 1
H H10 0.493552 -0.282816 0.914192 0.033 Uiso calc 1
C C11 0.52397(6) 0.0264(3) 0.90983(7) 0.0257(4) Uani d 1
H H11 0.518138 0.079165 0.946387 0.031 Uiso calc 1
C C16 0.58769(6) 0.6439(3) 0.52940(7) 0.0279(4) Uani d 1
H H16 0.586508 0.687795 0.490425 0.033 Uiso calc 1
C C21 0.71147(6) 0.8557(3) 0.92605(7) 0.0241(4) Uani d 1
C C9 0.51823(6) -0.2643(3) 0.83749(8) 0.0263(4) Uani d 1
H H9 0.507883 -0.409838 0.823913 0.032 Uiso calc 1
C C22 0.75145(6) 0.8155(3) 0.90470(7) 0.0258(4) Uani d 1
C C15 0.57181(6) 0.4318(3) 0.54404(7) 0.0273(4) Uani d 1
H H15 0.559312 0.331309 0.515037 0.033 Uiso calc 1
C C25 0.63232(6) 0.7587(3) 0.93028(8) 0.0274(4) Uani d 1
H H25A 0.634909 0.720712 0.971033 0.041 Uiso calc 1
H H25B 0.610176 0.660797 0.909650 0.041 Uiso calc 1
H H25C 0.623921 0.920034 0.925004 0.041 Uiso calc 1
C C17 0.60526(6) 0.7913(3) 0.57185(7) 0.0262(4) Uani d 1
H H17 0.615984 0.936980 0.561929 0.031 Uiso calc 1
C C29 0.72431(6) 0.3065(4) 0.80483(8) 0.0315(5) Uani d 1
H H29A 0.697383 0.217050 0.799632 0.047 Uiso calc 1
H H29B 0.748259 0.207275 0.820370 0.047 Uiso calc 1
H H29C 0.730603 0.368437 0.767938 0.047 Uiso calc 1
C C26 0.70788(6) 1.0445(3) 0.96918(8) 0.0323(5) Uani d 1
H H26A 0.728286 1.014941 1.003141 0.048 Uiso calc 1
H H26B 0.678224 1.049016 0.979974 0.048 Uiso calc 1
H H26C 0.714808 1.192160 0.952417 0.048 Uiso calc 1
C C28 0.79882(6) 0.5958(4) 0.84287(8) 0.0361(5) Uani d 1
H H28A 0.810760 0.740673 0.830322 0.054 Uiso calc 1
H H28B 0.794943 0.488770 0.810634 0.054 Uiso calc 1
H H28C 0.818874 0.529184 0.873492 0.054 Uiso calc 1
C C27 0.79006(6) 0.9625(4) 0.92679(8) 0.0353(5) Uani d 1
H H27A 0.796079 0.942774 0.968195 0.053 Uiso calc 1
H H27B 0.783513 1.124120 0.918115 0.053 Uiso calc 1
H H27C 0.815519 0.915727 0.908311 0.053 Uiso calc 1

loop_
_atom_site_aniso_label
_atom_site_aniso_U_11
_atom_site_aniso_U_22
_atom_site_aniso_U_33
_atom_site_aniso_U_12
_atom_site_aniso_U_13
_atom_site_aniso_U_23
C13 0.0167(8) 0.0278(10) 0.0198(8) 0.0020(7) 0.0020(7) 0.0000(7)
C7 0.0150(8) 0.0271(9) 0.0210(8) -0.0010(7) -0.0020(7) 0.0029(7)
C19 0.0204(9) 0.0265(9) 0.0164(8) -0.0024(7) -0.0016(7) 0.0039(7)
C5 0.0197(9) 0.0242(9) 0.0222(9) -0.0013(7) 0.0009(7) -0.0007(7)
C20 0.0216(9) 0.0257(9) 0.0182(8) -0.0012(7) -0.0015(7) 0.0046(7)
C4 0.0203(9) 0.0263(9) 0.0215(9) -0.0013(7) 0.0019(7) 0.0020(7)
C14 0.0212(9) 0.0273(10) 0.0242(9) 0.0018(7) 0.0027(7) -0.0006(7)
C12 0.0196(9) 0.0258(9) 0.0224(9) -0.0016(7) -0.0022(7) 0.0006(7)
C8 0.0198(9) 0.0264(10) 0.0232(9) 0.0009(7) -0.0003(7) 0.0012(7)
C3 0.0205(9) 0.0229(9) 0.0216(9) 0.0015(7) 0.0033(7) 0.0004(7)
C1 0.0205(9) 0.0250(9) 0.0208(9) -0.0005(7) 0.0009(7) 0.0000(7)
C2 0.0190(9) 0.0258(9) 0.0210(8) -0.0018(7) 0.0000(7) -0.0019(7)
C18 0.0225(9) 0.0275(10) 0.0219(9) 0.0007(8) 0.0011(7) -0.0005(7)
C6 0.0228(9) 0.0257(9) 0.0204(8) -0.0028(7) 0.0018(7) 0.0021(7)
C24 0.0240(9) 0.0301(10) 0.0191(8) 0.0002(8) -0.0016(7) 0.0044(7)
C23 0.0197(9) 0.0344(11) 0.0231(9) -0.0015(8) -0.0004(7) 0.0067(8)
C10 0.0195(9) 0.0336(11) 0.0283(10) -0.0031(8) 0.0002(7) 0.0079(8)
C11 0.0204(9) 0.0350(11) 0.0217(9) 0.0010(8) 0.0015(7) 0.0013(8)
C16 0.0276(10) 0.0373(11) 0.0190(9) 0.0081(8) 0.0035(7) 0.0040(8)
C21 0.0245(9) 0.0261(10) 0.0206(8) -0.0023(8) -0.0025(7) 0.0043(7)
C9 0.0227(9) 0.0238(10) 0.0312(10) -0.0034(7) -0.0033(8) 0.0028(8)
C22 0.0207(9) 0.0316(10) 0.0238(9) -0.0042(8) -0.0037(7) 0.0069(8)
C15 0.0245(9) 0.0362(11) 0.0208(9) 0.0040(8) 0.0001(7) -0.0049(8)
C25 0.0211(9) 0.0343(11) 0.0265(9) -0.0006(8) 0.0012(7) 0.0012(8)
C17 0.0234(9) 0.0300(10) 0.0255(9) 0.0028(8) 0.0047(7) 0.0049(8)
C29 0.0275(10) 0.0393(12) 0.0274(10) 0.0010(9) 0.0016(8) -0.0027(8)
C26 0.0303(10) 0.0333(11) 0.0321(10) -0.0053(9) -0.0025(8) -0.0029(8)
C28 0.0234(10) 0.0534(14) 0.0315(10) 0.0003(9) 0.0026(8) 0.0057(10)
C27 0.0271(10) 0.0425(12) 0.0350(11) -0.0111(9) -0.0025(8) 0.0037(9)

loop_
_atom_type_symbol
_atom_type_description
_atom_type_scat_dispersion_real
_atom_type_scat_dispersion_imag
_atom_type_scat_source
C C 0.0033 0.0016 'International Tables Vol C Tables 4.2.6.8 and 6.1.1.4'
H H 0.0000 0.0000 'International Tables Vol C Tables 4.2.6.8 and 6.1.1.4'

loop_
_geom_angle_atom_site_label_1
_geom_angle_atom_site_label_2
_geom_angle_atom_site_label_3
_geom_angle
C14 C13 C3 120.24(16)
C14 C13 C18 118.70(16)
C18 C13 C3 121.06(16)
C12 C7 C1 121.66(16)
C8 C7 C12 118.08(16)
C8 C7 C1 120.18(16)
C20 C19 C6 117.68(15)
C24 C19 C20 120.83(16)
C24 C19 C6 121.39(16)
C4 C5 C1 106.01(14)
C6 C5 C4 127.44(16)
C6 C5 C1 126.35(16)
C19 C20 C25 119.69(16)
C21 C20 C19 119.79(16)
C21 C20 C25 120.52(16)
C5 C4 H4 125.6
C3 C4 C5 108.87(16)
C3 C4 H4 125.6
C13 C14 H14 119.8
C15 C14 C13 120.50(18)
C15 C14 H14 119.8
C7 C12 H12 119.7
C11 C12 C7 120.59(17)
C11 C12 H12 119.7
C7 C8 H8 119.5
C9 C8 C7 121.08(17)
C9 C8 H8 119.5
C4 C3 C13 127.69(16)
C4 C3 C2 107.95(15)
C2 C3 C13 124.37(15)
C7 C1 C5 127.02(15)
C2 C1 C7 125.79(16)
C2 C1 C5 107.15(15)
C3 C2 H2 125.0
C1 C2 C3 109.98(15)
C1 C2 H2 125.0
C13 C18 H18 119.8
C17 C18 C13 120.49(17)
C17 C18 H18 119.8
C19 C6 H6 116.7
C5 C6 C19 126.66(16)
C5 C6 H6 116.7
C19 C24 C23 118.97(17)
C19 C24 C29 121.18(16)
C23 C24 C29 119.81(16)
C24 C23 C28 119.87(17)
C22 C23 C24 120.31(17)
C22 C23 C28 119.81(17)
C11 C10 H10 120.4
C9 C10 H10 120.4
C9 C10 C11 119.27(17)
C12 C11 H11 119.8
C10 C11 C12 120.48(17)
C10 C11 H11 119.8
C15 C16 H16 120.1
C17 C16 H16 120.1
C17 C16 C15 119.70(17)
C20 C21 C22 119.81(17)
C20 C21 C26 120.60(16)
C22 C21 C26 119.59(16)
C8 C9 C10 120.46(17)
C8 C9 H9 119.8
C10 C9 H9 119.8
C23 C22 C21 120.30(16)
C23 C22 C27 121.28(17)
C21 C22 C27 118.42(17)
C14 C15 H15 119.9
C16 C15 C14 120.25(17)
C16 C15 H15 119.9
C20 C25 H25A 109.5
C20 C25 H25B 109.5
C20 C25 H25C 109.5
H25A C25 H25B 109.5
H25A C25 H25C 109.5
H25B C25 H25C 109.5
C18 C17 H17 119.8
C16 C17 C18 120.32(18)
C16 C17 H17 119.8
C24 C29 H29A 109.5
C24 C29 H29B 109.5
C24 C29 H29C 109.5
H29A C29 H29B 109.5
H29A C29 H29C 109.5
H29B C29 H29C 109.5
C21 C26 H26A 109.5
C21 C26 H26B 109.5
C21 C26 H26C 109.5
H26A C26 H26B 109.5
H26A C26 H26C 109.5
H26B C26 H26C 109.5
C23 C28 H28A 109.5
C23 C28 H28B 109.5
C23 C28 H28C 109.5
H28A C28 H28B 109.5
H28A C28 H28C 109.5
H28B C28 H28C 109.5
C22 C27 H27A 109.5
C22 C27 H27B 109.5
C22 C27 H27C 109.5
H27A C27 H27B 109.5
H27A C27 H27C 109.5
H27B C27 H27C 109.5

loop_
_geom_bond_atom_site_label_1
_geom_bond_atom_site_label_2
_geom_bond_distance
C13 C14 1.397(2)
C13 C3 1.473(2)
C13 C18 1.397(3)
C7 C12 1.405(2)
C7 C8 1.396(3)
C7 C1 1.475(2)
C19 C20 1.409(2)
C19 C6 1.487(2)
C19 C24 1.404(2)
C5 C4 1.457(2)
C5 C1 1.490(2)
C5 C6 1.346(2)
C20 C21 1.403(2)
C20 C25 1.509(2)
C4 H4 0.9500
C4 C3 1.363(2)
C14 H14 0.9500
C14 C15 1.391(2)
C12 H12 0.9500
C12 C11 1.390(2)
C8 H8 0.9500
C8 C9 1.386(2)
C3 C2 1.472(2)
C1 C2 1.352(2)
C2 H2 0.9500
C18 H18 0.9500
C18 C17 1.391(2)
C6 H6 0.9500
C24 C23 1.415(3)
C24 C29 1.511(3)
C23 C22 1.402(3)
C23 C28 1.516(3)
C10 H10 0.9500
C10 C11 1.389(3)
C10 C9 1.387(3)
C11 H11 0.9500
C16 H16 0.9500
C16 C15 1.388(3)
C16 C17 1.384(3)
C21 C22 1.406(3)
C21 C26 1.510(3)
C9 H9 0.9500
C22 C27 1.517(3)
C15 H15 0.9500
C25 H25A 0.9800
C25 H25B 0.9800
C25 H25C 0.9800
C17 H17 0.9500
C29 H29A 0.9800
C29 H29B 0.9800
C29 H29C 0.9800
C26 H26A 0.9800
C26 H26B 0.9800
C26 H26C 0.9800
C28 H28A 0.9800
C28 H28B 0.9800
C28 H28C 0.9800
C27 H27A 0.9800
C27 H27B 0.9800
C27 H27C 0.9800

loop_
_geom_hbond_atom_site_label_D
_geom_hbond_atom_site_label_H
_geom_hbond_atom_site_label_A
_geom_hbond_site_symmetry_A
_geom_hbond_distance_DH
_geom_hbond_distance_HA
_geom_hbond_distance_DA
_geom_hbond_angle_DHA
C10 H10 Cg10 2_565 0.95 2.70 3.4521(9) 136

loop_
_geom_torsion_atom_site_label_1
_geom_torsion_atom_site_label_2
_geom_torsion_atom_site_label_3
_geom_torsion_atom_site_label_4
_geom_torsion
C13 C14 C15 C16 -0.1(3)
C13 C3 C2 C1 -179.76(16)
C13 C18 C17 C16 1.2(3)
C7 C12 C11 C10 -0.8(3)
C7 C8 C9 C10 -2.1(3)
C7 C1 C2 C3 175.98(16)
C19 C20 C21 C22 -0.3(2)
C19 C20 C21 C26 -179.85(16)
C19 C24 C23 C22 0.4(3)
C19 C24 C23 C28 179.05(16)
C5 C4 C3 C13 -178.73(16)
C5 C4 C3 C2 1.0(2)
C5 C1 C2 C3 -1.7(2)
C20 C19 C6 C5 112.0(2)
C20 C19 C24 C23 -0.5(3)
C20 C19 C24 C29 177.06(16)
C20 C21 C22 C23 0.2(3)
C20 C21 C22 C27 -178.62(16)
C4 C5 C1 C7 -175.40(16)
C4 C5 C1 C2 2.27(19)
C4 C5 C6 C19 4.1(3)
C4 C3 C2 C1 0.5(2)
C14 C13 C3 C4 154.94(18)
C14 C13 C3 C2 -24.7(3)
C14 C13 C18 C17 -2.3(3)
C12 C7 C8 C9 1.5(2)
C12 C7 C1 C5 42.2(3)
C12 C7 C1 C2 -135.07(19)
C8 C7 C12 C11 0.0(2)
C8 C7 C1 C5 -140.94(18)
C8 C7 C1 C2 41.8(3)
C3 C13 C14 C15 -178.30(16)
C3 C13 C18 C17 177.71(16)
C1 C7 C12 C11 176.90(16)
C1 C7 C8 C9 -175.49(16)
C1 C5 C4 C3 -1.99(19)
C1 C5 C6 C19 178.18(17)
C18 C13 C14 C15 1.7(3)
C18 C13 C3 C4 -25.0(3)
C18 C13 C3 C2 155.29(17)
C6 C19 C20 C21 176.97(15)
C6 C19 C20 C25 -2.7(2)
C6 C19 C24 C23 -176.92(16)
C6 C19 C24 C29 0.7(3)
C6 C5 C4 C3 173.08(18)
C6 C5 C1 C7 9.5(3)
C6 C5 C1 C2 -172.87(18)
C24 C19 C20 C21 0.4(2)
C24 C19 C20 C25 -179.27(16)
C24 C19 C6 C5 -71.5(3)
C24 C23 C22 C21 -0.3(3)
C24 C23 C22 C27 178.50(16)
C11 C10 C9 C8 1.2(3)
C9 C10 C11 C12 0.2(3)
C15 C16 C17 C18 0.4(3)
C25 C20 C21 C22 179.43(16)
C25 C20 C21 C26 -0.1(2)
C17 C16 C15 C14 -1.0(3)
C29 C24 C23 C22 -177.17(16)
C29 C24 C23 C28 1.4(3)
C26 C21 C22 C23 179.79(16)
C26 C21 C22 C27 1.0(2)
C28 C23 C22 C21 -178.90(16)
C28 C23 C22 C27 -0.1(3)

_cod_database_fobs_code 2242946
